data_7713634
loop_
_publ_author_name
'Mian, Mohammad Rasel'
'Afrin, Unjila'
'Takaishi, Shinya'
'Breedlove, Brian. K.'
'Yamashita, Masahiro'
'Iguchi, Hiroaki'

_publ_section_title
;
 Hexagonal crystalline Magnus&#x2019; green salt analogues prepared from
 hydroxy-functionalised Pt and Pd complexes
;
_journal_name_full 'Dalton Transactions'
_journal_paper_doi 10.1039/D3DT01700A
_journal_year 2023
_chemical_absolute_configuration rmad
_chemical_formula_sum 'C8 H28 Cl4 N4 O6 Pt2'
_chemical_formula_weight 808.32
_space_group_crystal_system trigonal
_space_group_IT_number 154
_space_group_name_Hall 'P 32 2"'
_space_group_name_H-M_alt 'P 32 2 1'
_atom_sites_solution_hydrogens mixed
_atom_sites_solution_primary direct
_atom_sites_solution_secondary difmap
_audit_creation_method SHELXL-2018/3
_audit_update_record
;
2023-07-12 deposited with the CCDC.	2023-08-01 downloaded from the CCDC.
;
_cell_angle_alpha 90
_cell_angle_beta 90
_cell_angle_gamma 120
_cell_formula_units_Z 3
_cell_length_a 7.0961(5)
_cell_length_b 7.0961
_cell_length_c 34.393(2)
_cell_measurement_reflns_used 5814
_cell_measurement_temperature 293(2)
_cell_measurement_theta_max 27.59
_cell_measurement_theta_min 1.78
_cell_volume 1499.82(14)
_computing_cell_refinement 'Bruker SAINT'
_computing_data_collection 'Bruker APEX2'
_computing_data_reduction 'Bruker SAINT'
_computing_molecular_graphics 'Yadokari-XG (Wakita, Nemoto et al., 2009)'
_computing_publication_material 'Yadokari-XG (Wakita, Nemoto et al., 2009)'
_computing_structure_refinement 'SHELXL-2018/3 (Sheldrick, 2018)'
_computing_structure_solution 'SHELXS-97 (Sheldrick, 1990)'
_diffrn_ambient_temperature 293(2)
_diffrn_measured_fraction_theta_full 1.000
_diffrn_measured_fraction_theta_max 0.999
_diffrn_measurement_device_type 'Bruker APEX-II CCD'
_diffrn_measurement_method '\f and \w scans'
_diffrn_radiation_type MoK\a
_diffrn_radiation_wavelength 0.71073
_diffrn_reflns_av_R_equivalents 0.0451
_diffrn_reflns_av_unetI/netI 0.0288
_diffrn_reflns_Laue_measured_fraction_full 1.000
_diffrn_reflns_Laue_measured_fraction_max 0.999
_diffrn_reflns_limit_h_max 9
_diffrn_reflns_limit_h_min -7
_diffrn_reflns_limit_k_max 9
_diffrn_reflns_limit_k_min -9
_diffrn_reflns_limit_l_max 38
_diffrn_reflns_limit_l_min -44
_diffrn_reflns_number 22530
_diffrn_reflns_point_group_measured_fraction_full 0.999
_diffrn_reflns_point_group_measured_fraction_max 0.999
_diffrn_reflns_theta_full 25.242
_diffrn_reflns_theta_max 27.590
_diffrn_reflns_theta_min 1.776
_diffrn_source 'fine-focus sealed tube'
_exptl_absorpt_coefficient_mu 14.541
_exptl_absorpt_correction_T_max 0.74
_exptl_absorpt_correction_T_min 0.50
_exptl_absorpt_correction_type multi-scan
_exptl_absorpt_process_details 'SADABS-2016/2 (Bruker,2016/2)'
_exptl_crystal_colour 'metallic reddish red'
_exptl_crystal_density_diffrn 2.685
_exptl_crystal_description plate
_exptl_crystal_F_000 1128
_exptl_crystal_size_max 0.110
_exptl_crystal_size_mid 0.080
_exptl_crystal_size_min 0.040
_refine_diff_density_max 1.749
_refine_diff_density_min -3.329
_refine_diff_density_rms 0.243
_refine_ls_abs_structure_details
;
 Flack x determined using 813 quotients [(I+)-(I-)]/[(I+)+(I-)]
 (Parsons, Flack and Wagner, Acta Cryst. B69 (2013) 249-259).
;
_refine_ls_abs_structure_Flack 0.019(13)
_refine_ls_extinction_coef 0.00066(11)
_refine_ls_extinction_expression Fc^*^=kFc[1+0.001xFc^2^\l^3^/sin(2\q)]^-1/4^
_refine_ls_extinction_method 'SHELXL-2018/3 (Sheldrick 2018)'
_refine_ls_goodness_of_fit_ref 1.336
_refine_ls_hydrogen_treatment mixed
_refine_ls_matrix_type full
_refine_ls_number_parameters 121
_refine_ls_number_reflns 2323
_refine_ls_number_restraints 9
_refine_ls_restrained_S_all 1.333
_refine_ls_R_factor_all 0.0440
_refine_ls_R_factor_gt 0.0418
_refine_ls_shift/su_max 0.003
_refine_ls_shift/su_mean 0.000
_refine_ls_structure_factor_coef Fsqd
_refine_ls_weighting_details 'w=1/[\s^2^(Fo^2^)+(0.0162P)^2^+16.1672P] where P=(Fo^2^+2Fc^2^)/3'
_refine_ls_weighting_scheme calc
_refine_ls_wR_factor_gt 0.0828
_refine_ls_wR_factor_ref 0.0834
_reflns_Friedel_coverage 0.629
_reflns_Friedel_fraction_full 0.999
_reflns_Friedel_fraction_max 0.998
_reflns_number_gt 2250
_reflns_number_total 2323
_reflns_threshold_expression 'I > 2\s(I)'
_cod_data_source_file d3dt01700a1.cif
_cod_data_source_block shelx_CCDC1
_cod_original_cell_volume 1499.8(2)
_cod_database_code 7713634
_shelx_shelxl_version_number 2018/3
_shelx_space_group_comment
;
The symmetry employed for this shelxl refinement is uniquely defined
by the following loop, which should always be used as a source of
symmetry information in preference to the above space-group names.
They are only intended as comments.
;
_shelx_estimated_absorpt_t_min 0.298
_shelx_estimated_absorpt_t_max 0.594

loop_
_space_group_symop_operation_xyz
'x, y, z'
'-y, x-y, z+2/3'
'-x+y, -x, z+1/3'
'x-y, -y, -z+1/3'
'-x, -x+y, -z+2/3'
'y, x, -z'

loop_
_atom_site_label
_atom_site_type_symbol
_atom_site_fract_x
_atom_site_fract_y
_atom_site_fract_z
_atom_site_U_iso_or_equiv
_atom_site_adp_type
_atom_site_occupancy
_atom_site_site_symmetry_order
_atom_site_calc_flag
_atom_site_refinement_flags_posn
_atom_site_refinement_flags_adp
_atom_site_refinement_flags_occupancy
_atom_site_disorder_assembly
_atom_site_disorder_group
Pt1 Pt 0.67046(13) 0.000000 0.166667 0.01791(16) Uani 1 2 d S T P . .
Pt2 Pt 0.16423(14) 0.000000 0.166667 0.02213(17) Uani 1 2 d S T P . .
Cl1 Cl 0.3230(8) 0.3062(6) 0.12900(11) 0.0430(8) Uani 1 1 d . . . . .
Cl2 Cl 0.0533(8) -0.2141(6) 0.11199(11) 0.0352(8) Uani 1 1 d . . . . .
N1 N 0.797(2) 0.2500(16) 0.1268(3) 0.025(2) Uani 1 1 d . . . . .
H1A H 0.715726 0.313336 0.126067 0.030 Uiso 1 1 calc R U . . .
H1B H 0.931424 0.349623 0.133613 0.030 Uiso 1 1 calc R U . . .
N2 N 0.578(2) -0.1890(16) 0.1173(3) 0.020(2) Uani 1 1 d . . . . .
H2A H 0.664925 -0.243710 0.113569 0.024 Uiso 1 1 calc R U . . .
H2B H 0.442218 -0.299125 0.120067 0.024 Uiso 1 1 calc R U . . .
C1 C 0.837(3) 0.322(3) 0.0550(3) 0.036(3) Uani 1 1 d . . . . .
H1 H 0.977105 0.452128 0.059050 0.043 Uiso 1 1 calc R U . . .
H2 H 0.842875 0.259568 0.030204 0.043 Uiso 1 1 calc R U . . .
C2 C 0.799(2) 0.159(2) 0.0874(4) 0.021(3) Uani 1 1 d . . . . .
H3 H 0.919020 0.127597 0.086832 0.025 Uiso 1 1 calc R U . . .
C3 C 0.590(2) -0.053(2) 0.0832(4) 0.024(3) Uani 1 1 d . . . . .
H4 H 0.469506 -0.022838 0.085041 0.028 Uiso 1 1 calc R U . . .
C4 C 0.564(3) -0.177(2) 0.0459(4) 0.031(3) Uani 1 1 d . . . . .
H5 H 0.430251 -0.316287 0.047217 0.037 Uiso 1 1 calc R U . . .
H6 H 0.550520 -0.096181 0.024252 0.037 Uiso 1 1 calc R U . . .
O1 O 0.674(2) 0.380(2) 0.0534(4) 0.049(3) Uani 1 1 d . . . . .
H7 H 0.570591 0.296401 0.067062 0.073 Uiso 1 1 calc R U . . .
O2 O 0.7417(17) -0.2116(19) 0.0389(3) 0.037(2) Uani 1 1 d . . . . .
H8 H 0.841869 -0.102698 0.028858 0.056 Uiso 1 1 calc R U . . .
O3 O 0.256(3) 0.092(3) 0.0285(4) 0.064(4) Uani 1 1 d D . . . .
H9 H 0.171(4) 0.141(6) 0.0300(4) 0.04(6) Uiso 1 1 d D . . . .
H10 H 0.368(8) 0.192(14) 0.018(2) 0.3(3) Uiso 1 1 d D . . . .

loop_
_atom_site_aniso_label
_atom_site_aniso_U_11
_atom_site_aniso_U_22
_atom_site_aniso_U_33
_atom_site_aniso_U_23
_atom_site_aniso_U_13
_atom_site_aniso_U_12
Pt1 0.0213(3) 0.0137(3) 0.0161(3) 0.0018(3) 0.00091(14) 0.00687(17)
Pt2 0.0207(3) 0.0139(3) 0.0296(3) -0.0006(3) -0.00031(15) 0.00693(17)
Cl1 0.043(2) 0.0210(17) 0.054(2) 0.0106(16) 0.004(2) 0.0074(18)
Cl2 0.036(2) 0.0286(17) 0.0355(19) -0.0098(14) -0.003(2) 0.0125(19)
N1 0.046(8) 0.019(5) 0.017(5) 0.005(4) 0.002(6) 0.021(6)
N2 0.025(6) 0.015(5) 0.021(5) 0.003(4) 0.009(6) 0.011(5)
C1 0.052(10) 0.027(7) 0.021(6) 0.008(6) 0.016(7) 0.014(7)
C2 0.020(7) 0.017(6) 0.023(7) 0.000(5) 0.003(5) 0.007(5)
C3 0.028(7) 0.023(7) 0.016(6) 0.007(5) 0.004(5) 0.011(6)
C4 0.042(9) 0.033(7) 0.021(7) 0.001(6) -0.001(7) 0.023(8)
O1 0.058(8) 0.037(7) 0.049(8) 0.020(6) -0.001(6) 0.022(6)
O2 0.055(6) 0.036(6) 0.027(5) 0.002(5) 0.004(4) 0.027(6)
O3 0.060(9) 0.081(11) 0.057(9) -0.004(7) 0.003(7) 0.038(8)

loop_
_atom_type_symbol
_atom_type_description
_atom_type_scat_dispersion_real
_atom_type_scat_dispersion_imag
_atom_type_scat_source
C C 0.0033 0.0016 'International Tables Vol C Tables 4.2.6.8 and 6.1.1.4'
H H 0.0000 0.0000 'International Tables Vol C Tables 4.2.6.8 and 6.1.1.4'
Cl Cl 0.1484 0.1585 'International Tables Vol C Tables 4.2.6.8 and 6.1.1.4'
N N 0.0061 0.0033 'International Tables Vol C Tables 4.2.6.8 and 6.1.1.4'
O O 0.0106 0.0060 'International Tables Vol C Tables 4.2.6.8 and 6.1.1.4'
Pt Pt -1.7033 8.3905 'International Tables Vol C Tables 4.2.6.8 and 6.1.1.4'

loop_
_geom_angle_atom_site_label_1
_geom_angle_atom_site_label_2
_geom_angle_atom_site_label_3
_geom_angle
_geom_angle_site_symmetry_1
_geom_angle_site_symmetry_3
_geom_angle_publ_flag
N2 Pt1 N2 179.3(8) 4 . ?
N2 Pt1 N1 82.6(4) 4 4 ?
N2 Pt1 N1 97.4(4) . 4 ?
N2 Pt1 N1 97.4(4) 4 . ?
N2 Pt1 N1 82.6(4) . . ?
N1 Pt1 N1 179.5(8) 4 . ?
Cl1 Pt2 Cl1 178.0(3) . 4 ?
Cl1 Pt2 Cl2 89.58(14) . 4 ?
Cl1 Pt2 Cl2 90.44(14) 4 4 ?
Cl1 Pt2 Cl2 90.44(14) . . ?
Cl1 Pt2 Cl2 89.58(14) 4 . ?
Cl2 Pt2 Cl2 178.6(3) 4 . ?
C2 N1 Pt1 108.8(7) . . ?
C3 N2 Pt1 109.3(8) . . ?
O1 C1 C2 112.8(12) . . ?
C3 C2 N1 107.4(11) . . ?
C3 C2 C1 113.5(12) . . ?
N1 C2 C1 111.4(10) . . ?
N2 C3 C2 106.3(11) . . ?
N2 C3 C4 109.8(11) . . ?
C2 C3 C4 115.9(11) . . ?
O2 C4 C3 112.4(12) . . ?

loop_
_geom_bond_atom_site_label_1
_geom_bond_atom_site_label_2
_geom_bond_distance
_geom_bond_site_symmetry_2
_geom_bond_publ_flag
Pt1 N2 2.056(10) 4 ?
Pt1 N2 2.056(10) . ?
Pt1 N1 2.059(10) 4 ?
Pt1 N1 2.059(10) . ?
Pt2 Cl1 2.285(4) . ?
Pt2 Cl1 2.285(4) 4 ?
Pt2 Cl2 2.295(3) 4 ?
Pt2 Cl2 2.295(3) . ?
N1 C2 1.507(16) . ?
N2 C3 1.496(16) . ?
C1 O1 1.41(2) . ?
C1 C2 1.531(18) . ?
C2 C3 1.498(19) . ?
C3 C4 1.514(19) . ?
C4 O2 1.425(16) . ?

loop_
_geom_torsion_atom_site_label_1
_geom_torsion_atom_site_label_2
_geom_torsion_atom_site_label_3
_geom_torsion_atom_site_label_4
_geom_torsion
_geom_torsion_site_symmetry_1
_geom_torsion_site_symmetry_2
_geom_torsion_site_symmetry_3
_geom_torsion_site_symmetry_4
_geom_torsion_publ_flag
Pt1 N1 C2 C3 41.1(13) . . . . ?
Pt1 N1 C2 C1 166.0(10) . . . . ?
O1 C1 C2 C3 60.6(17) . . . . ?
O1 C1 C2 N1 -60.7(16) . . . . ?
Pt1 N2 C3 C2 43.4(13) . . . . ?
Pt1 N2 C3 C4 169.4(9) . . . . ?
N1 C2 C3 N2 -55.3(14) . . . . ?
C1 C2 C3 N2 -178.9(11) . . . . ?
N1 C2 C3 C4 -177.6(11) . . . . ?
C1 C2 C3 C4 58.8(17) . . . . ?
N2 C3 C4 O2 -67.1(15) . . . . ?
C2 C3 C4 O2 53.3(16) . . . . ?
